data_7134081
loop_
_publ_author_name
'Chakraborty, Supratim'
'Gorski, Aleksander'
'Danylyuk, Oksana'
'Niemirowicz-Laskowska, Katarzyna'
'Car, Halina'
'Michalak, Micha\/l'

_publ_section_title
;
 NHC-Au-Xanthate Complexes
;
_journal_name_full 'Chemical Communications'
_journal_paper_doi 10.1039/D4CC05193A
_journal_year 2025
_chemical_formula_moiety 'C30 H43 Au N2 O S2'
_chemical_formula_sum 'C30 H43 Au N2 O S2'
_chemical_formula_weight 708.75
_space_group_crystal_system triclinic
_space_group_IT_number 2
_space_group_name_Hall '-P 1'
_space_group_name_H-M_alt 'P -1'
_atom_sites_solution_hydrogens geom
_atom_sites_solution_primary direct
_audit_creation_method SHELXL-2019/3
_audit_update_record
;
2024-10-30 deposited with the CCDC.	2024-12-23 downloaded from the CCDC.
;
_cell_angle_alpha 95.845(1)
_cell_angle_beta 90.495(2)
_cell_angle_gamma 102.376(2)
_cell_formula_units_Z 2
_cell_length_a 9.8420(3)
_cell_length_b 10.6160(2)
_cell_length_c 16.0070(2)
_cell_measurement_reflns_used 15803
_cell_measurement_temperature 250.0(1)
_cell_measurement_theta_max 29.7210
_cell_measurement_theta_min 2.5100
_cell_volume 1624.30(6)
_computing_cell_refinement 'CrysAlisPro 1.171.40.84a (Rigaku OD, 2020)'
_computing_data_collection 'CrysAlisPro 1.171.40.84a (Rigaku OD, 2020)'
_computing_data_reduction 'CrysAlisPro 1.171.40.84a (Rigaku OD, 2020)'
_computing_structure_refinement 'SHELXL-2019/2 (Sheldrick, 2019)'
_computing_structure_solution 'SHELXS-97 (Sheldrick, 1990)'
_diffrn_ambient_temperature 250.0(1)
_diffrn_detector_area_resol_mean 16.2974
_diffrn_measured_fraction_theta_full 0.999
_diffrn_measured_fraction_theta_max 0.893
_diffrn_measurement_device_type 'SuperNova, Dual, Cu at home/near, Eos'
_diffrn_measurement_method '\w scans'
_diffrn_radiation_type MoK\a
_diffrn_radiation_wavelength 0.71073
_diffrn_reflns_av_unetI/netI 0.0523
_diffrn_reflns_Laue_measured_fraction_full 0.999
_diffrn_reflns_Laue_measured_fraction_max 0.893
_diffrn_reflns_limit_h_max 13
_diffrn_reflns_limit_h_min -13
_diffrn_reflns_limit_k_max 14
_diffrn_reflns_limit_k_min -14
_diffrn_reflns_limit_l_max 22
_diffrn_reflns_limit_l_min -22
_diffrn_reflns_number 26953
_diffrn_reflns_point_group_measured_fraction_full 0.999
_diffrn_reflns_point_group_measured_fraction_max 0.893
_diffrn_reflns_theta_full 25.242
_diffrn_reflns_theta_max 30.107
_diffrn_reflns_theta_min 1.975
_diffrn_source 'micro-focus sealed X-ray tube'
_exptl_absorpt_coefficient_mu 4.680
_exptl_absorpt_correction_T_max 1.00000
_exptl_absorpt_correction_T_min 0.80888
_exptl_absorpt_correction_type multi-scan
_exptl_absorpt_process_details
;
CrysAlisPro 1.171.40.84a (Rigaku Oxford Diffraction, 2020)
Empirical absorption correction using spherical harmonics,
implemented in SCALE3 ABSPACK scaling algorithm.
;
_exptl_crystal_colour colourless
_exptl_crystal_density_diffrn 1.449
_exptl_crystal_description prism
_exptl_crystal_F_000 712
_exptl_crystal_size_max 0.320
_exptl_crystal_size_mid 0.170
_exptl_crystal_size_min 0.120
_refine_diff_density_max 1.564
_refine_diff_density_min -0.814
_refine_diff_density_rms 0.118
_refine_ls_extinction_method none
_refine_ls_goodness_of_fit_ref 0.957
_refine_ls_hydrogen_treatment constr
_refine_ls_matrix_type full
_refine_ls_number_parameters 326
_refine_ls_number_reflns 26953
_refine_ls_number_restraints 0
_refine_ls_restrained_S_all 0.957
_refine_ls_R_factor_all 0.0584
_refine_ls_R_factor_gt 0.0456
_refine_ls_shift/su_max 0.000
_refine_ls_shift/su_mean 0.000
_refine_ls_structure_factor_coef Fsqd
_refine_ls_weighting_details 'w=1/[\s^2^(Fo^2^)+(0.0817P)^2^] where P=(Fo^2^+2Fc^2^)/3'
_refine_ls_weighting_scheme calc
_refine_ls_wR_factor_gt 0.1176
_refine_ls_wR_factor_ref 0.1231
_reflns_Friedel_coverage 0.000
_reflns_number_gt 20819
_reflns_number_total 26953
_reflns_threshold_expression 'I > 2\s(I)'
_cod_data_source_file d4cc05193a3.cif
_cod_data_source_block shelx_CCDC2
_cod_database_code 7134081
_shelx_shelxl_version_number 2019/3
_shelx_space_group_comment
;
The symmetry employed for this shelxl refinement is uniquely defined
by the following loop, which should always be used as a source of
symmetry information in preference to the above space-group names.
They are only intended as comments.
;
_shelx_estimated_absorpt_t_min 0.316
_shelx_estimated_absorpt_t_max 0.604

loop_
_space_group_symop_operation_xyz
'x, y, z'
'-x, -y, -z'

loop_
_atom_site_label
_atom_site_type_symbol
_atom_site_fract_x
_atom_site_fract_y
_atom_site_fract_z
_atom_site_U_iso_or_equiv
_atom_site_adp_type
_atom_site_occupancy
_atom_site_site_symmetry_order
_atom_site_calc_flag
_atom_site_refinement_flags_posn
_atom_site_refinement_flags_adp
_atom_site_refinement_flags_occupancy
_atom_site_disorder_assembly
_atom_site_disorder_group
Au1 Au 0.02759(2) -0.11884(2) 0.23060(2) 0.03573(9) Uani 1 1 d . . . . .
S1 S -0.21031(17) -0.1545(2) 0.22241(13) 0.0565(5) Uani 1 1 d . . . . .
S2 S -0.4446(2) -0.3388(3) 0.2843(2) 0.0961(9) Uani 1 1 d . . . . .
N1 N 0.3145(5) -0.0277(5) 0.3046(3) 0.0378(12) Uani 1 1 d . . . . .
N2 N 0.3173(5) -0.0894(5) 0.1714(3) 0.0339(11) Uani 1 1 d . . . . .
O1 O -0.1812(6) -0.3493(6) 0.2984(5) 0.083(2) Uani 1 1 d . . . . .
C1 C 0.2361(6) -0.0759(6) 0.2361(4) 0.0320(12) Uani 1 1 d . . . . .
C2 C 0.4658(6) 0.0004(7) 0.2880(4) 0.0456(16) Uani 1 1 d . . . . .
H2A H 0.516172 -0.046200 0.322899 0.055 Uiso 1 1 calc R U . . .
H2B H 0.506548 0.093537 0.297696 0.055 Uiso 1 1 calc R U . . .
C3 C 0.4667(6) -0.0496(7) 0.1951(4) 0.0424(15) Uani 1 1 d . . . . .
H3A H 0.514118 0.018938 0.162163 0.051 Uiso 1 1 calc R U . . .
H3B H 0.512337 -0.123238 0.187131 0.051 Uiso 1 1 calc R U . . .
C4 C 0.2637(7) 0.0077(7) 0.3861(4) 0.0413(15) Uani 1 1 d . . . . .
C5 C 0.2574(8) -0.0793(7) 0.4462(4) 0.0498(17) Uani 1 1 d . . . . .
C6 C 0.2096(10) -0.0408(10) 0.5253(5) 0.069(2) Uani 1 1 d . . . . .
H6 H 0.204348 -0.095991 0.567994 0.082 Uiso 1 1 calc R U . . .
C7 C 0.1705(10) 0.0759(10) 0.5415(5) 0.072(3) Uani 1 1 d . . . . .
H7 H 0.137955 0.099202 0.594651 0.086 Uiso 1 1 calc R U . . .
C8 C 0.1787(9) 0.1584(9) 0.4802(5) 0.066(2) Uani 1 1 d . . . . .
H8 H 0.152258 0.238090 0.492490 0.080 Uiso 1 1 calc R U . . .
C9 C 0.2251(8) 0.1277(7) 0.4006(5) 0.0518(18) Uani 1 1 d . . . . .
C10 C 0.2929(9) -0.2094(8) 0.4286(5) 0.0561(19) Uani 1 1 d . . . . .
H10 H 0.336950 -0.211004 0.373294 0.067 Uiso 1 1 calc R U . . .
C11 C 0.1588(11) -0.3160(9) 0.4202(8) 0.094(3) Uani 1 1 d . . . . .
H11A H 0.182436 -0.400147 0.408839 0.141 Uiso 1 1 calc R U . . .
H11B H 0.108828 -0.313276 0.472083 0.141 Uiso 1 1 calc R U . . .
H11C H 0.100618 -0.301966 0.374340 0.141 Uiso 1 1 calc R U . . .
C12 C 0.3959(11) -0.2364(11) 0.4915(7) 0.094(3) Uani 1 1 d . . . . .
H12A H 0.413881 -0.322017 0.476256 0.141 Uiso 1 1 calc R U . . .
H12B H 0.482175 -0.171923 0.491480 0.141 Uiso 1 1 calc R U . . .
H12C H 0.357677 -0.232717 0.547152 0.141 Uiso 1 1 calc R U . . .
C13 C 0.2325(9) 0.2207(8) 0.3347(6) 0.062(2) Uani 1 1 d . . . . .
H13 H 0.264221 0.179695 0.282304 0.074 Uiso 1 1 calc R U . . .
C14 C 0.3378(12) 0.3467(10) 0.3609(8) 0.107(4) Uani 1 1 d . . . . .
H14A H 0.340697 0.404748 0.317616 0.161 Uiso 1 1 calc R U . . .
H14B H 0.310658 0.387328 0.413291 0.161 Uiso 1 1 calc R U . . .
H14C H 0.429192 0.328086 0.368434 0.161 Uiso 1 1 calc R U . . .
C15 C 0.0914(11) 0.2482(10) 0.3164(7) 0.089(3) Uani 1 1 d . . . . .
H15A H 0.099613 0.308205 0.273913 0.134 Uiso 1 1 calc R U . . .
H15B H 0.027158 0.167936 0.296108 0.134 Uiso 1 1 calc R U . . .
H15C H 0.056811 0.286254 0.367362 0.134 Uiso 1 1 calc R U . . .
C16 C 0.2717(6) -0.1311(6) 0.0859(4) 0.0343(13) Uani 1 1 d . . . . .
C17 C 0.2610(6) -0.0366(6) 0.0334(4) 0.0366(13) Uani 1 1 d . . . . .
C18 C 0.2241(8) -0.0778(8) -0.0516(4) 0.0497(17) Uani 1 1 d . . . . .
H18 H 0.217204 -0.016581 -0.089055 0.060 Uiso 1 1 calc R U . . .
C19 C 0.1979(8) -0.2079(8) -0.0801(5) 0.0556(19) Uani 1 1 d . . . . .
H19 H 0.173707 -0.234764 -0.137055 0.067 Uiso 1 1 calc R U . . .
C20 C 0.2068(8) -0.2991(8) -0.0261(5) 0.055(2) Uani 1 1 d . . . . .
H20 H 0.185687 -0.387422 -0.046647 0.066 Uiso 1 1 calc R U . . .
C21 C 0.2462(7) -0.2635(6) 0.0580(4) 0.0425(15) Uani 1 1 d . . . . .
C22 C 0.2551(8) -0.3656(7) 0.1162(5) 0.0568(19) Uani 1 1 d . . . . .
H22 H 0.297577 -0.319561 0.170200 0.068 Uiso 1 1 calc R U . . .
C23 C 0.3488(11) -0.4566(9) 0.0831(7) 0.089(3) Uani 1 1 d . . . . .
H23A H 0.351149 -0.519943 0.122354 0.134 Uiso 1 1 calc R U . . .
H23B H 0.312269 -0.500854 0.028926 0.134 Uiso 1 1 calc R U . . .
H23C H 0.442257 -0.406465 0.076986 0.134 Uiso 1 1 calc R U . . .
C24 C 0.1123(11) -0.4428(9) 0.1348(8) 0.091(3) Uani 1 1 d . . . . .
H24A H 0.121992 -0.507071 0.172067 0.136 Uiso 1 1 calc R U . . .
H24B H 0.057779 -0.384790 0.161358 0.136 Uiso 1 1 calc R U . . .
H24C H 0.065663 -0.486030 0.082677 0.136 Uiso 1 1 calc R U . . .
C25 C 0.2841(7) 0.1055(6) 0.0649(4) 0.0426(15) Uani 1 1 d . . . . .
H25 H 0.315630 0.115690 0.124563 0.051 Uiso 1 1 calc R U . . .
C26 C 0.3972(8) 0.1886(7) 0.0171(5) 0.060(2) Uani 1 1 d . . . . .
H26A H 0.408888 0.278931 0.039064 0.090 Uiso 1 1 calc R U . . .
H26B H 0.484240 0.161222 0.023879 0.090 Uiso 1 1 calc R U . . .
H26C H 0.370376 0.178243 -0.042099 0.090 Uiso 1 1 calc R U . . .
C27 C 0.1487(9) 0.1523(8) 0.0611(7) 0.075(3) Uani 1 1 d . . . . .
H27A H 0.165619 0.243646 0.081523 0.112 Uiso 1 1 calc R U . . .
H27B H 0.113018 0.139744 0.003469 0.112 Uiso 1 1 calc R U . . .
H27C H 0.081011 0.103228 0.095859 0.112 Uiso 1 1 calc R U . . .
C28 C -0.2773(8) -0.2914(8) 0.2699(5) 0.058(2) Uani 1 1 d . . . . .
C29 C -0.2227(12) -0.4720(10) 0.3444(9) 0.102(4) Uani 1 1 d . . . . .
H29A H -0.151061 -0.475305 0.386470 0.123 Uiso 1 1 calc R U . . .
H29B H -0.311307 -0.474143 0.372276 0.123 Uiso 1 1 calc R U . . .
C30 C -0.2349(18) -0.5732(14) 0.2825(11) 0.169(8) Uani 1 1 d . . . . .
H30A H -0.261047 -0.654530 0.306911 0.254 Uiso 1 1 calc R U . . .
H30B H -0.305657 -0.567723 0.241260 0.254 Uiso 1 1 calc R U . . .
H30C H -0.146448 -0.568877 0.255363 0.254 Uiso 1 1 calc R U . . .

loop_
_atom_site_aniso_label
_atom_site_aniso_U_11
_atom_site_aniso_U_22
_atom_site_aniso_U_33
_atom_site_aniso_U_23
_atom_site_aniso_U_13
_atom_site_aniso_U_12
Au1 0.02407(12) 0.04913(15) 0.03500(13) 0.00997(9) 0.00429(9) 0.00750(10)
S1 0.0264(8) 0.0846(14) 0.0637(11) 0.0353(10) 0.0022(8) 0.0107(9)
S2 0.0387(11) 0.0881(18) 0.164(3) 0.0454(18) 0.0177(15) 0.0026(12)
N1 0.027(3) 0.049(3) 0.037(3) 0.005(2) 0.005(2) 0.007(2)
N2 0.025(2) 0.040(3) 0.036(3) 0.005(2) 0.004(2) 0.005(2)
O1 0.048(3) 0.069(4) 0.139(6) 0.039(4) 0.011(4) 0.014(3)
C1 0.032(3) 0.030(3) 0.036(3) 0.008(2) 0.007(2) 0.008(2)
C2 0.024(3) 0.060(4) 0.049(4) 0.003(3) 0.001(3) 0.002(3)
C3 0.022(3) 0.054(4) 0.050(4) 0.005(3) 0.004(3) 0.007(3)
C4 0.035(3) 0.052(4) 0.035(3) 0.000(3) 0.002(3) 0.006(3)
C5 0.043(4) 0.061(5) 0.042(4) 0.007(3) -0.002(3) 0.001(3)
C6 0.067(6) 0.093(7) 0.039(4) 0.012(4) 0.006(4) 0.000(5)
C7 0.073(6) 0.086(7) 0.046(5) -0.013(5) 0.015(4) 0.002(5)
C8 0.064(5) 0.066(6) 0.063(5) -0.017(4) 0.012(4) 0.013(4)
C9 0.048(4) 0.051(4) 0.051(4) -0.005(3) 0.005(3) 0.002(3)
C10 0.058(5) 0.062(5) 0.052(4) 0.020(4) 0.003(4) 0.013(4)
C11 0.073(7) 0.066(6) 0.138(10) 0.008(6) -0.012(7) 0.004(5)
C12 0.084(8) 0.108(9) 0.097(8) 0.028(7) -0.017(6) 0.031(7)
C13 0.066(5) 0.052(5) 0.073(5) 0.009(4) 0.015(4) 0.020(4)
C14 0.090(8) 0.078(7) 0.153(12) 0.046(7) 0.009(8) 0.002(6)
C15 0.086(7) 0.084(7) 0.106(8) 0.028(6) -0.003(6) 0.030(6)
C16 0.023(3) 0.043(3) 0.035(3) 0.002(3) 0.008(2) 0.004(2)
C17 0.029(3) 0.045(4) 0.037(3) 0.005(3) 0.007(2) 0.011(3)
C18 0.046(4) 0.064(5) 0.041(4) 0.006(3) 0.003(3) 0.015(4)
C19 0.055(5) 0.071(5) 0.038(4) -0.010(4) -0.004(3) 0.016(4)
C20 0.047(4) 0.051(4) 0.060(5) -0.014(4) 0.004(3) 0.003(3)
C21 0.034(3) 0.040(4) 0.052(4) 0.001(3) 0.009(3) 0.004(3)
C22 0.059(5) 0.036(4) 0.073(5) 0.005(4) 0.002(4) 0.005(3)
C23 0.093(8) 0.062(6) 0.126(9) 0.028(6) 0.035(7) 0.036(5)
C24 0.079(7) 0.064(6) 0.132(9) 0.039(6) 0.035(7) 0.006(5)
C25 0.043(4) 0.040(4) 0.048(4) 0.008(3) 0.009(3) 0.013(3)
C26 0.056(5) 0.049(4) 0.075(5) 0.007(4) 0.020(4) 0.008(4)
C27 0.054(5) 0.056(5) 0.118(8) 0.004(5) 0.018(5) 0.024(4)
C28 0.038(4) 0.062(5) 0.074(5) 0.008(4) 0.006(4) 0.009(4)
C29 0.077(7) 0.075(7) 0.151(11) 0.015(8) 0.005(7) 0.007(6)
C30 0.201(19) 0.100(11) 0.206(18) -0.002(11) 0.093(15) 0.039(11)

loop_
_atom_type_symbol
_atom_type_description
_atom_type_scat_dispersion_real
_atom_type_scat_dispersion_imag
_atom_type_scat_source
C C 0.0033 0.0016 'International Tables Vol C Tables 4.2.6.8 and 6.1.1.4'
H H 0.0000 0.0000 'International Tables Vol C Tables 4.2.6.8 and 6.1.1.4'
S S 0.1246 0.1234 'International Tables Vol C Tables 4.2.6.8 and 6.1.1.4'
Au Au -2.0133 8.8022 'International Tables Vol C Tables 4.2.6.8 and 6.1.1.4'
N N 0.0061 0.0033 'International Tables Vol C Tables 4.2.6.8 and 6.1.1.4'
O O 0.0106 0.0060 'International Tables Vol C Tables 4.2.6.8 and 6.1.1.4'

loop_
_geom_angle_atom_site_label_1
_geom_angle_atom_site_label_2
_geom_angle_atom_site_label_3
_geom_angle
_geom_angle_site_symmetry_1
_geom_angle_site_symmetry_3
_geom_angle_publ_flag
C1 Au1 S1 176.31(17) . . ?
C28 S1 Au1 108.3(3) . . ?
C1 N1 C4 125.6(5) . . ?
C1 N1 C2 112.8(5) . . ?
C4 N1 C2 121.3(5) . . ?
C1 N2 C16 126.2(5) . . ?
C1 N2 C3 112.6(5) . . ?
C16 N2 C3 121.1(5) . . ?
C28 O1 C29 121.1(7) . . ?
N1 C1 N2 109.5(5) . . ?
N1 C1 Au1 125.3(4) . . ?
N2 C1 Au1 125.2(4) . . ?
N1 C2 C3 102.0(5) . . ?
N2 C3 C2 102.9(5) . . ?
C5 C4 C9 123.8(6) . . ?
C5 C4 N1 117.7(6) . . ?
C9 C4 N1 118.5(6) . . ?
C4 C5 C6 116.2(7) . . ?
C4 C5 C10 123.2(6) . . ?
C6 C5 C10 120.6(7) . . ?
C7 C6 C5 121.5(8) . . ?
C8 C7 C6 120.1(7) . . ?
C7 C8 C9 122.0(8) . . ?
C8 C9 C4 116.4(8) . . ?
C8 C9 C13 120.5(7) . . ?
C4 C9 C13 123.1(6) . . ?
C5 C10 C12 114.1(8) . . ?
C5 C10 C11 109.8(7) . . ?
C12 C10 C11 111.7(8) . . ?
C9 C13 C15 111.5(7) . . ?
C9 C13 C14 111.0(8) . . ?
C15 C13 C14 110.4(8) . . ?
C17 C16 C21 123.1(6) . . ?
C17 C16 N2 118.0(5) . . ?
C21 C16 N2 118.8(6) . . ?
C16 C17 C18 117.6(6) . . ?
C16 C17 C25 122.6(6) . . ?
C18 C17 C25 119.7(6) . . ?
C19 C18 C17 120.0(7) . . ?
C20 C19 C18 120.8(7) . . ?
C19 C20 C21 121.6(7) . . ?
C20 C21 C16 116.8(7) . . ?
C20 C21 C22 120.6(6) . . ?
C16 C21 C22 122.6(6) . . ?
C21 C22 C24 111.8(7) . . ?
C21 C22 C23 112.6(7) . . ?
C24 C22 C23 110.5(7) . . ?
C17 C25 C27 110.7(6) . . ?
C17 C25 C26 112.0(6) . . ?
C27 C25 C26 110.9(7) . . ?
O1 C28 S2 123.7(6) . . ?
O1 C28 S1 114.1(6) . . ?
S2 C28 S1 122.0(5) . . ?
C30 C29 O1 104.8(12) . . ?

loop_
_geom_bond_atom_site_label_1
_geom_bond_atom_site_label_2
_geom_bond_distance
_geom_bond_site_symmetry_2
_geom_bond_publ_flag
Au1 C1 2.004(6) . ?
Au1 S1 2.291(2) . ?
S1 C28 1.717(9) . ?
S2 C28 1.641(8) . ?
N1 C1 1.327(8) . ?
N1 C4 1.443(8) . ?
N1 C2 1.487(8) . ?
N2 C1 1.329(7) . ?
N2 C16 1.433(8) . ?
N2 C3 1.476(7) . ?
O1 C28 1.333(10) . ?
O1 C29 1.543(12) . ?
C2 C3 1.528(9) . ?
C4 C5 1.393(10) . ?
C4 C9 1.405(10) . ?
C5 C6 1.407(11) . ?
C5 C10 1.495(11) . ?
C6 C7 1.375(13) . ?
C7 C8 1.371(13) . ?
C8 C9 1.388(10) . ?
C9 C13 1.508(11) . ?
C10 C12 1.513(12) . ?
C10 C11 1.539(12) . ?
C13 C15 1.512(12) . ?
C13 C14 1.523(13) . ?
C16 C17 1.392(9) . ?
C16 C21 1.399(9) . ?
C17 C18 1.407(9) . ?
C17 C25 1.509(9) . ?
C18 C19 1.378(11) . ?
C19 C20 1.377(11) . ?
C20 C21 1.390(10) . ?
C21 C22 1.515(10) . ?
C22 C24 1.516(11) . ?
C22 C23 1.533(11) . ?
C25 C27 1.521(10) . ?
C25 C26 1.528(10) . ?
C29 C30 1.369(17) . ?
